data_7002640
loop_
_publ_author_name
'Inglis, Ross'
'Taylor, Stephanie M.'
'Jones, Leigh F.'
'Papaefstathiou, Giannis S.'
'Perlepes, Spyros P.'
'Datta, Saiti'
'Hill, Stephen'
'Wernsdorfer, Wolfgang'
'Brechin, Euan K.'

_publ_section_related_literature
;
?
;
_publ_section_title
;
 Twisting, bending, stretching: strategies for making ferromagnetic
 [MnIII3] triangles
;
_journal_issue 42
_journal_name_full 'Dalton Transactions'
_journal_page_first 9157
_journal_paper_doi 10.1039/b911820a
_journal_year 2009
_chemical_compound_source 'Ross Inglis, RI62'
_chemical_formula_moiety 'C47 H37 Mn3 N6 O9, 1.5(C5 H5 N)'
_chemical_formula_sum 'C54.5 H44.5 Mn3 N7.5 O9'
_chemical_formula_weight 1113.28
_space_group_IT_number 2
_symmetry_cell_setting triclinic
_symmetry_space_group_name_Hall '-P 1'
_symmetry_space_group_name_H-M 'P -1'
_atom_sites_solution_hydrogens geom
_atom_sites_solution_primary direct
_audit_creation_date 07-11-05
_audit_creation_method CRYSTALS_ver_12.85
_cell_angle_alpha 106.695(3)
_cell_angle_beta 101.405(3)
_cell_angle_gamma 94.588(3)
_cell_formula_units_Z 2
_cell_length_a 10.3147(5)
_cell_length_b 15.4284(7)
_cell_length_c 16.1150(8)
_cell_measurement_reflns_used 9655
_cell_measurement_temperature 150
_cell_measurement_theta_max 25
_cell_measurement_theta_min 2
_cell_volume 2382.2(2)
_computing_cell_refinement 'SAINT (Siemens ,1995)'
_computing_data_collection 'SMART (Siemens, 1993)'
_computing_data_reduction 'SAINT (Siemens ,1995)'
_computing_molecular_graphics 'CAMERON (Watkin et al., 1996)'
_computing_publication_material 'CRYSTALS (Betteridge et al., 2003)'
_computing_structure_refinement 'CRYSTALS (Betteridge et al., 2003)'
_computing_structure_solution 'SIR92 (Altomare et al., 1994)'
_diffrn_ambient_temperature 150
_diffrn_measured_fraction_theta_full 0.990
_diffrn_measured_fraction_theta_max 0.990
_diffrn_measurement_device 'Bruker SMART'
_diffrn_measurement_device_type Area
_diffrn_measurement_method '\f & \w scans'
_diffrn_radiation_monochromator graphite
_diffrn_radiation_type 'Mo K\a'
_diffrn_radiation_wavelength 0.71073
_diffrn_reflns_av_R_equivalents 0.073
_diffrn_reflns_limit_h_max 11
_diffrn_reflns_limit_h_min -12
_diffrn_reflns_limit_k_max 17
_diffrn_reflns_limit_k_min -18
_diffrn_reflns_limit_l_max 19
_diffrn_reflns_limit_l_min 0
_diffrn_reflns_number 8323
_diffrn_reflns_theta_full 25.007
_diffrn_reflns_theta_max 25.007
_diffrn_reflns_theta_min 1.356
_diffrn_standards_number 0
_exptl_absorpt_coefficient_mu 0.852
_exptl_absorpt_correction_T_max 0.90
_exptl_absorpt_correction_T_min 0.63
_exptl_absorpt_correction_type multi-scan
_exptl_absorpt_process_details 'SADABS (Siemens, 1996)'
_exptl_crystal_colour green
_exptl_crystal_density_diffrn 1.55
_exptl_crystal_density_method 'not measured'
_exptl_crystal_description plate
_exptl_crystal_F_000 1016
_exptl_crystal_recrystallization_method
;
Slow evaporation of pyridine/ethanol.
;
_exptl_crystal_size_max 0.43
_exptl_crystal_size_mid 0.40
_exptl_crystal_size_min 0.12
_platon_squeeze_details
;
;
_refine_diff_density_max 2.06
_refine_diff_density_min -1.29
_refine_ls_extinction_method None
_refine_ls_goodness_of_fit_ref 1.0691
_refine_ls_hydrogen_treatment constr
_refine_ls_matrix_type full
_refine_ls_number_parameters 586
_refine_ls_number_reflns 8322
_refine_ls_number_restraints 12
_refine_ls_R_factor_all 0.1358
_refine_ls_R_factor_gt 0.1029
_refine_ls_shift/su_max 0.000329
_refine_ls_structure_factor_coef Fsqd
_refine_ls_weighting_details
;
Method= Modified Sheldrick
w=1/[\s^2^(F^2^) + ( 0.09P)^2^ + 7.39P]
,where P=(max(Fo^2^,0) + 2Fc^2^)/3
;
_refine_ls_weighting_scheme calc
_refine_ls_wR_factor_all 0.2433
_refine_ls_wR_factor_gt 0.2282
_refine_ls_wR_factor_ref 0.2433
_reflns_limit_h_max 11
_reflns_limit_h_min -12
_reflns_limit_k_max 17
_reflns_limit_k_min -18
_reflns_limit_l_max 19
_reflns_limit_l_min 0
_reflns_number_gt 5686
_reflns_number_total 8323
_reflns_threshold_expression I>2.0\s(I)
_oxford_diffrn_Wilson_B_factor 1.09
_oxford_diffrn_Wilson_scale 134.41
_oxford_refine_ls_r_factor_ref 0.1358
_oxford_refine_ls_scale 0.3054(5)
_oxford_reflns_number_all 8322
_oxford_reflns_threshold_expression_ref I>-10.0\s(I)
_cod_data_source_file b911820a.txt
_cod_data_source_block EB7157
_cod_depositor_comments
;
The following automatic conversions were performed:
'_symmetry_cell_setting' value 'Triclinic' changed to 'triclinic'
according to '/home/saulius/struct/CIF-dictionaries/cif_core.dic'
dictionary named 'cif_core.dic' version 2.4.1 from 2010-06-29.

Automatic conversion script
Id: cif_fix_enum 1527 2010-12-29 10:47:43Z saulius 
;
_cod_original_sg_symbol_H-M 'P -1 '
_cod_database_code 7002640

loop_
_symmetry_equiv_pos_as_xyz
x,y,z
-x,-y,-z

loop_
_atom_site_label
_atom_site_type_symbol
_atom_site_fract_x
_atom_site_fract_y
_atom_site_fract_z
_atom_site_U_iso_or_equiv
_atom_site_occupancy
_atom_site_adp_type
_atom_site_refinement_flags_posn
_atom_site_refinement_flags_adp
_atom_site_refinement_flags_occupancy
_atom_site_disorder_assembly
_atom_site_disorder_group
_oxford_atom_site_special_shape
_atom_site_attached_hydrogens
Mn1 Mn 0.00408(12) 0.33329(8) 0.08257(8) 0.0202 1.0000 Uani . U . . . . .
O2 O 0.1518(5) 0.2922(3) 0.1453(4) 0.0204 1.0000 Uani . U . . . . .
Mn3 Mn 0.12819(13) 0.17110(8) 0.14901(9) 0.0230 1.0000 Uani . . . . . . .
O4 O -0.0269(6) 0.1371(4) 0.0548(4) 0.0328 1.0000 Uani . . . . . . .
N5 N -0.0788(7) 0.2024(4) 0.0202(5) 0.0263 1.0000 Uani . . . . . . .
C6 C -0.1768(9) 0.1728(6) -0.0482(6) 0.0289 1.0000 Uani . . . . . . .
C7 C -0.2494(8) 0.2308(6) -0.0913(6) 0.0267 1.0000 Uani . . . . . . .
C8 C -0.2267(8) 0.3259(6) -0.0551(6) 0.0228 1.0000 Uani . . . . . . .
O9 O -0.1400(5) 0.3720(4) 0.0185(4) 0.0258 1.0000 Uani . . . . . . .
C10 C -0.3082(8) 0.3759(7) -0.1015(6) 0.0312 1.0000 Uani . . . . . . .
C11 C -0.4045(9) 0.3327(7) -0.1784(7) 0.0394 1.0000 Uani . . . . . . .
C12 C -0.4248(10) 0.2386(7) -0.2129(6) 0.0395 1.0000 Uani . . . . . . .
C13 C -0.3477(9) 0.1890(6) -0.1701(6) 0.0369 1.0000 Uani . . . . . . .
O14 O 0.0802(6) 0.0566(4) 0.1620(4) 0.0317 1.0000 Uani . U . . . . .
C15 C 0.1173(9) 0.0200(6) 0.2267(6) 0.0309 1.0000 Uani . . . . . . .
C16 C 0.2191(9) 0.0663(6) 0.3042(6) 0.0321 1.0000 Uani . . . . . . .
C17 C 0.2836(9) 0.1578(7) 0.3207(5) 0.0320 1.0000 Uani . . . . . . .
N18 N 0.2599(7) 0.2055(5) 0.2663(5) 0.0274 1.0000 Uani . . . . . . .
O19 O 0.3343(6) 0.2904(4) 0.2935(4) 0.0278 1.0000 Uani . . . . . . .
Mn20 Mn 0.23483(12) 0.38035(8) 0.25998(9) 0.0217 1.0000 Uani . . . . . . .
O21 O 0.3130(6) 0.4634(4) 0.3727(4) 0.0320 1.0000 Uani . U . . . . .
C22 C 0.3131(9) 0.5528(6) 0.4057(6) 0.0293 1.0000 Uani . . . . . . .
C23 C 0.2510(8) 0.6066(6) 0.3559(6) 0.0285 1.0000 Uani . . . . . . .
C24 C 0.1782(8) 0.5671(6) 0.2647(6) 0.0259 1.0000 Uani . . . . . . .
N25 N 0.1545(6) 0.4809(4) 0.2207(4) 0.0211 1.0000 Uani . . . . . . .
O26 O 0.0849(6) 0.4588(3) 0.1348(4) 0.0262 1.0000 Uani . . . . . . .
C27 C 0.2602(10) 0.7017(6) 0.3964(7) 0.0405 1.0000 Uani . . . . . . .
C28 C 0.3199(11) 0.7404(6) 0.4828(7) 0.0454 1.0000 Uani . . . . . . .
C29 C 0.3772(10) 0.6882(7) 0.5339(7) 0.0401 1.0000 Uani . . . . . . .
C30 C 0.3745(10) 0.5969(7) 0.4952(6) 0.0380 1.0000 Uani . . . . . . .
O31 O 0.0604(6) 0.3290(5) 0.3013(4) 0.0395 1.0000 Uani . . . . . . .
C32 C -0.0570(9) 0.3045(6) 0.2523(6) 0.0311 1.0000 Uani . . . . . . .
O33 O -0.1034(6) 0.3293(4) 0.1866(4) 0.0317 1.0000 Uani . . . . . . .
C34 C -0.1450(9) 0.2347(6) 0.2736(6) 0.0319 1.0000 Uani . . . . . . .
C35 C -0.2857(8) 0.2197(6) 0.2386(6) 0.0309 1.0000 Uani . . . . . . .
C36 C -0.3655(9) 0.1555(6) 0.2560(6) 0.0341 1.0000 Uani . . . . . . .
C37 C -0.3115(10) 0.1000(6) 0.3058(6) 0.0342 1.0000 Uani . . . . . . .
C38 C -0.1706(9) 0.1138(7) 0.3409(7) 0.0382 1.0000 Uani . . . . . . .
C39 C -0.0924(10) 0.1820(7) 0.3232(6) 0.0386 1.0000 Uani . . . . . . .
C40 C -0.1162(14) 0.0572(10) 0.3889(9) 0.0658 1.0000 Uani . . . . . . .
C41 C -0.1963(16) -0.0069(10) 0.4052(10) 0.0763 1.0000 Uani . . . . . . .
C42 C -0.3361(16) -0.0192(8) 0.3718(8) 0.0654 1.0000 Uani . . . . . . .
C43 C -0.3900(12) 0.0324(7) 0.3252(8) 0.0528 1.0000 Uani . . . . . . .
N44 N 0.4166(7) 0.4219(4) 0.2077(5) 0.0253 1.0000 Uani . . . . . . .
C45 C 0.5393(9) 0.4426(6) 0.2589(7) 0.0346 1.0000 Uani . . . . . . .
C46 C 0.6522(9) 0.4485(7) 0.2250(8) 0.0448 1.0000 Uani . . . . . . .
C47 C 0.6384(9) 0.4301(7) 0.1366(7) 0.0398 1.0000 Uani . . . . . . .
C48 C 0.5114(10) 0.4119(7) 0.0817(7) 0.0395 1.0000 Uani . . . . . . .
C49 C 0.4031(9) 0.4073(6) 0.1210(6) 0.0314 1.0000 Uani . . . . . . .
C50 C 0.2527(11) 0.0230(7) 0.3697(7) 0.0432 1.0000 Uani . . . . . . .
C51 C 0.1883(11) -0.0636(6) 0.3583(7) 0.0437 1.0000 Uani . . . . . . .
C52 C 0.0907(11) -0.1065(6) 0.2825(7) 0.0431 1.0000 Uani . . . . . . .
C53 C 0.0542(10) -0.0658(6) 0.2184(7) 0.0377 1.0000 Uani . . . . . . .
N54 N 0.2699(7) 0.1223(5) 0.0643(5) 0.0272 1.0000 Uani . . . . . . .
C55 C 0.3901(9) 0.1689(6) 0.0726(7) 0.0328 1.0000 Uani . . . . . . .
C56 C 0.4666(10) 0.1455(7) 0.0121(8) 0.0461 1.0000 Uani . . . . . . .
C57 C 0.4186(11) 0.0712(8) -0.0620(8) 0.0548 1.0000 Uani . . . . . . .
C58 C 0.2929(11) 0.0214(7) -0.0738(7) 0.0465 1.0000 Uani . . . . . . .
C59 C 0.2237(10) 0.0501(6) -0.0087(6) 0.0329 1.0000 Uani . . . . . . .
N60 N 0.1013(7) 0.3245(4) -0.0420(5) 0.0250 1.0000 Uani . . . . . . .
C61 C 0.1778(9) 0.2617(6) -0.0713(6) 0.0320 1.0000 Uani . . . . . . .
C62 C 0.2362(10) 0.2607(8) -0.1401(7) 0.0446 1.0000 Uani . . . . . . .
C63 C 0.2168(10) 0.3251(8) -0.1825(7) 0.0502 1.0000 Uani . . . . . . .
C64 C 0.1370(9) 0.3898(7) -0.1537(7) 0.0391 1.0000 Uani . . . . . . .
C65 C 0.0825(8) 0.3880(6) -0.0835(6) 0.0284 1.0000 Uani . . . . . . .
H61 H -0.2028 0.1101 -0.0721 0.0330 1.0000 Uiso R . . . . . .
H101 H -0.2950 0.4397 -0.0790 0.0371 1.0000 Uiso R . . . . . .
H111 H -0.4572 0.3668 -0.2066 0.0512 1.0000 Uiso R . . . . . .
H121 H -0.4892 0.2088 -0.2657 0.0461 1.0000 Uiso R . . . . . .
H131 H -0.3596 0.1254 -0.1938 0.0429 1.0000 Uiso R . . . . . .
H171 H 0.3465 0.1846 0.3745 0.0381 1.0000 Uiso R . . . . . .
H241 H 0.1450 0.6076 0.2358 0.0322 1.0000 Uiso R . . . . . .
H271 H 0.2237 0.7376 0.3628 0.0402 1.0000 Uiso R . . . . . .
H281 H 0.3233 0.8030 0.5093 0.0460 1.0000 Uiso R . . . . . .
H291 H 0.4163 0.7155 0.5941 0.0450 1.0000 Uiso R . . . . . .
H301 H 0.4149 0.5627 0.5288 0.0441 1.0000 Uiso R . . . . . .
H351 H -0.3232 0.2543 0.2040 0.0312 1.0000 Uiso R . . . . . .
H361 H -0.4577 0.1479 0.2349 0.0371 1.0000 Uiso R . . . . . .
H391 H 0.0000 0.1925 0.3472 0.0501 1.0000 Uiso R . . . . . .
H401 H -0.0240 0.0650 0.4109 0.0881 1.0000 Uiso R . . . . . .
H411 H -0.1588 -0.0439 0.4372 0.0911 1.0000 Uiso R . . . . . .
H421 H -0.3897 -0.0634 0.3838 0.0770 1.0000 Uiso R . . . . . .
H431 H -0.4820 0.0243 0.3044 0.0581 1.0000 Uiso R . . . . . .
H451 H 0.5486 0.4535 0.3204 0.0412 1.0000 Uiso R . . . . . .
H461 H 0.7367 0.4655 0.2639 0.0572 1.0000 Uiso R . . . . . .
H471 H 0.7127 0.4296 0.1128 0.0491 1.0000 Uiso R . . . . . .
H481 H 0.4990 0.4032 0.0209 0.0511 1.0000 Uiso R . . . . . .
H491 H 0.3176 0.3932 0.0853 0.0360 1.0000 Uiso R . . . . . .
H501 H 0.3191 0.0531 0.4211 0.0521 1.0000 Uiso R . . . . . .
H511 H 0.2102 -0.0920 0.4023 0.0492 1.0000 Uiso R . . . . . .
H521 H 0.0497 -0.1646 0.2754 0.0521 1.0000 Uiso R . . . . . .
H531 H -0.0131 -0.0959 0.1684 0.0461 1.0000 Uiso R . . . . . .
H551 H 0.4228 0.2194 0.1232 0.0361 1.0000 Uiso R . . . . . .
H561 H 0.5491 0.1792 0.0209 0.0531 1.0000 Uiso R . . . . . .
H571 H 0.4684 0.0532 -0.1050 0.0600 1.0000 Uiso R . . . . . .
H581 H 0.2579 -0.0291 -0.1240 0.0552 1.0000 Uiso R . . . . . .
H591 H 0.1401 0.0181 -0.0153 0.0371 1.0000 Uiso R . . . . . .
H611 H 0.1913 0.2173 -0.0436 0.0361 1.0000 Uiso R . . . . . .
H621 H 0.2898 0.2165 -0.1583 0.0501 1.0000 Uiso R . . . . . .
H631 H 0.2561 0.3249 -0.2301 0.0581 1.0000 Uiso R . . . . . .
H641 H 0.1200 0.4336 -0.1825 0.0462 1.0000 Uiso R . . . . . .
H651 H 0.0304 0.4322 -0.0629 0.0310 1.0000 Uiso R . . . . . .

loop_
_atom_site_aniso_label
_atom_site_aniso_U_11
_atom_site_aniso_U_22
_atom_site_aniso_U_33
_atom_site_aniso_U_23
_atom_site_aniso_U_13
_atom_site_aniso_U_12
Mn1 0.0171(6) 0.0147(6) 0.0271(7) 0.0079(5) 0.0005(5) -0.0004(5)
O2 0.0182(11) 0.0138(11) 0.0276(11) 0.0084(10) 0.0000(10) -0.0005(10)
Mn3 0.0227(7) 0.0151(6) 0.0292(8) 0.0093(5) -0.0002(5) -0.0018(5)
O4 0.031(3) 0.019(3) 0.045(4) 0.016(3) -0.007(3) -0.001(3)
N5 0.027(4) 0.016(4) 0.036(4) 0.011(3) 0.007(3) -0.002(3)
C6 0.031(5) 0.017(4) 0.033(5) 0.004(4) 0.004(4) -0.010(4)
C7 0.020(4) 0.029(5) 0.029(5) 0.010(4) 0.005(4) -0.008(4)
C8 0.013(4) 0.030(5) 0.026(5) 0.013(4) 0.001(3) 0.001(3)
O9 0.021(3) 0.023(3) 0.029(3) 0.008(3) -0.005(2) 0.002(2)
C10 0.024(5) 0.035(5) 0.038(6) 0.017(4) 0.006(4) 0.007(4)
C11 0.022(5) 0.055(7) 0.044(6) 0.031(5) -0.008(4) 0.004(4)
C12 0.045(6) 0.039(6) 0.027(5) 0.015(4) -0.008(4) -0.016(5)
C13 0.037(5) 0.027(5) 0.039(6) 0.009(4) -0.003(4) -0.011(4)
O14 0.037(3) 0.019(2) 0.036(3) 0.011(2) 0.002(2) -0.0031(19)
C15 0.043(5) 0.021(4) 0.044(6) 0.023(4) 0.023(5) 0.010(4)
C16 0.038(5) 0.019(4) 0.043(6) 0.017(4) 0.005(4) 0.003(4)
C17 0.033(5) 0.049(6) 0.011(4) 0.010(4) -0.004(4) 0.005(4)
N18 0.029(4) 0.023(4) 0.028(4) 0.008(3) 0.001(3) 0.000(3)
O19 0.025(3) 0.017(3) 0.035(4) 0.011(3) -0.009(3) -0.003(2)
Mn20 0.0200(6) 0.0186(6) 0.0258(7) 0.0088(5) 0.0013(5) 0.0014(5)
O21 0.037(3) 0.020(2) 0.036(3) 0.010(2) 0.003(2) -0.0024(19)
C22 0.041(5) 0.027(5) 0.018(5) 0.003(4) 0.010(4) 0.004(4)
C23 0.022(4) 0.031(5) 0.025(5) 0.002(4) -0.003(4) 0.001(4)
C24 0.024(4) 0.026(5) 0.033(5) 0.012(4) 0.010(4) 0.013(4)
N25 0.020(3) 0.015(3) 0.028(4) 0.006(3) 0.005(3) 0.002(3)
O26 0.037(3) 0.009(3) 0.027(3) 0.005(2) -0.003(3) -0.001(2)
C27 0.051(6) 0.015(4) 0.041(6) -0.004(4) -0.005(5) 0.004(4)
C28 0.053(6) 0.019(5) 0.043(6) -0.013(4) 0.000(5) 0.000(4)
C29 0.048(6) 0.031(5) 0.036(6) 0.005(4) 0.005(5) 0.010(5)
C30 0.037(5) 0.051(6) 0.033(6) 0.023(5) 0.007(4) 0.011(5)
O31 0.021(3) 0.060(5) 0.036(4) 0.020(3) -0.001(3) -0.002(3)
C32 0.035(5) 0.040(5) 0.021(5) 0.012(4) 0.009(4) 0.001(4)
O33 0.024(3) 0.044(4) 0.032(4) 0.017(3) 0.009(3) 0.006(3)
C34 0.031(5) 0.032(5) 0.033(5) 0.009(4) 0.008(4) 0.007(4)
C35 0.020(4) 0.031(5) 0.035(5) 0.007(4) -0.003(4) 0.003(4)
C36 0.023(5) 0.031(5) 0.041(6) 0.003(4) 0.006(4) -0.003(4)
C37 0.045(6) 0.025(5) 0.027(5) -0.002(4) 0.013(4) -0.001(4)
C38 0.029(5) 0.048(6) 0.045(6) 0.023(5) 0.010(4) 0.013(4)
C39 0.033(5) 0.053(6) 0.036(6) 0.021(5) 0.010(4) 0.006(5)
C40 0.063(8) 0.090(10) 0.068(9) 0.053(8) 0.024(7) 0.019(7)
C41 0.088(11) 0.080(10) 0.081(10) 0.053(9) 0.020(9) 0.020(8)
C42 0.109(12) 0.043(7) 0.049(8) 0.021(6) 0.030(8) -0.010(7)
C43 0.054(7) 0.042(6) 0.053(7) 0.007(6) 0.012(6) -0.014(5)
N44 0.023(4) 0.012(3) 0.042(5) 0.013(3) 0.004(3) 0.003(3)
C45 0.031(5) 0.034(5) 0.038(6) 0.012(4) 0.005(4) 0.004(4)
C46 0.020(5) 0.049(6) 0.070(8) 0.026(6) 0.010(5) 0.007(4)
C47 0.030(5) 0.035(5) 0.061(7) 0.014(5) 0.026(5) 0.006(4)
C48 0.038(6) 0.036(6) 0.051(6) 0.016(5) 0.021(5) 0.008(4)
C49 0.022(4) 0.024(5) 0.046(6) 0.013(4) -0.001(4) 0.002(4)
C50 0.049(6) 0.042(6) 0.038(6) 0.017(5) 0.004(5) 0.003(5)
C51 0.072(8) 0.018(5) 0.045(6) 0.021(4) 0.007(5) 0.000(5)
C52 0.054(7) 0.020(5) 0.054(7) 0.016(5) 0.008(5) -0.006(4)
C53 0.041(6) 0.029(5) 0.040(6) 0.014(4) 0.000(5) 0.000(4)
N54 0.024(4) 0.024(4) 0.031(4) 0.008(3) 0.001(3) 0.009(3)
C55 0.030(5) 0.017(4) 0.043(6) 0.006(4) -0.004(4) -0.001(4)
C56 0.029(5) 0.040(6) 0.071(8) 0.020(6) 0.013(5) 0.005(4)
C57 0.046(7) 0.058(8) 0.061(8) 0.011(6) 0.020(6) 0.022(6)
C58 0.052(7) 0.041(6) 0.045(7) 0.010(5) 0.008(5) 0.017(5)
C59 0.037(5) 0.021(5) 0.041(6) 0.013(4) 0.003(4) 0.003(4)
N60 0.024(4) 0.017(3) 0.029(4) 0.006(3) -0.003(3) -0.003(3)
C61 0.027(5) 0.026(5) 0.040(6) 0.014(4) -0.005(4) 0.006(4)
C62 0.034(6) 0.049(7) 0.047(7) 0.009(5) 0.008(5) 0.014(5)
C63 0.031(5) 0.078(8) 0.047(7) 0.025(6) 0.015(5) 0.000(5)
C64 0.025(5) 0.056(7) 0.043(6) 0.029(5) 0.005(4) 0.001(4)
C65 0.019(4) 0.025(5) 0.033(5) 0.009(4) -0.010(4) -0.003(3)

loop_
_atom_type_symbol
_atom_type_scat_dispersion_real
_atom_type_scat_dispersion_imag
_atom_type_scat_Cromer_Mann_a1
_atom_type_scat_Cromer_Mann_b1
_atom_type_scat_Cromer_Mann_a2
_atom_type_scat_Cromer_Mann_b2
_atom_type_scat_Cromer_Mann_a3
_atom_type_scat_Cromer_Mann_b3
_atom_type_scat_Cromer_Mann_a4
_atom_type_scat_Cromer_Mann_b4
_atom_type_scat_Cromer_Mann_c
_atom_type_scat_source
C 0.0033 0.0016 2.3100 20.8439 1.0200 10.2075 1.5886 0.5687 0.8650 51.6512 0.2156 'International Tables Vol C 4.2.6.8 and 6.1.1.4'
H 0.0000 0.0000 0.4930 10.5109 0.3229 26.1257 0.1402 3.1424 0.0408 57.7998 0.0030 'International Tables Vol C 4.2.6.8 and 6.1.1.4'
N 0.0061 0.0033 12.2126 0.0057 3.1322 9.8933 2.0125 28.9975 1.1663 0.5826 -11.5290 'International Tables Vol C 4.2.6.8 and 6.1.1.4'
O 0.0106 0.0060 3.0485 13.2771 2.2868 5.7011 1.5463 0.3239 0.8670 32.9089 0.2508 'International Tables Vol C 4.2.6.8 and 6.1.1.4'
Mn 0.3368 0.7283 11.2819 5.3409 7.3573 0.3432 3.0193 17.8674 2.2441 83.7543 1.0896 'International Tables Vol C 4.2.6.8 and 6.1.1.4'

loop_
_geom_angle_atom_site_label_1
_geom_angle_site_symmetry_1
_geom_angle_atom_site_label_2
_geom_angle_site_symmetry_2
_geom_angle_atom_site_label_3
_geom_angle_site_symmetry_3
_geom_angle
_geom_angle_publ_flag
O2 . Mn1 . Mn3 . 30.92(15) yes
O2 . Mn1 . N5 . 89.4(3) yes
Mn3 . Mn1 . N5 . 60.1(2) yes
O2 . Mn1 . O9 . 178.7(3) yes
Mn3 . Mn1 . O9 . 148.75(17) yes
N5 . Mn1 . O9 . 89.9(3) yes
O2 . Mn1 . Mn20 . 34.08(16) yes
Mn3 . Mn1 . Mn20 . 59.31(4) yes
N5 . Mn1 . Mn20 . 119.1(2) yes
O9 . Mn1 . Mn20 . 147.06(18) yes
O2 . Mn1 . O26 . 92.0(2) yes
Mn3 . Mn1 . O26 . 121.86(18) yes
N5 . Mn1 . O26 . 176.3(3) yes
O9 . Mn1 . O26 . 88.6(2) yes
Mn20 . Mn1 . O26 . 63.40(17) yes
O2 . Mn1 . O33 . 89.5(2) yes
Mn3 . Mn1 . O33 . 79.11(17) yes
N5 . Mn1 . O33 . 87.1(3) yes
O9 . Mn1 . O33 . 91.6(2) yes
Mn20 . Mn1 . O33 . 75.79(16) yes
O2 . Mn1 . N60 . 93.4(2) yes
Mn3 . Mn1 . N60 . 100.52(17) yes
N5 . Mn1 . N60 . 87.1(3) yes
O9 . Mn1 . N60 . 85.4(2) yes
Mn20 . Mn1 . N60 . 109.70(16) yes
O26 . Mn1 . O33 . 96.3(3) yes
O26 . Mn1 . N60 . 89.4(2) yes
O33 . Mn1 . N60 . 173.5(2) yes
Mn1 . O2 . Mn3 . 117.7(3) yes
Mn1 . O2 . Mn20 . 112.3(3) yes
Mn3 . O2 . Mn20 . 113.2(3) yes
O2 . Mn3 . Mn1 . 31.42(16) yes
O2 . Mn3 . O4 . 92.7(2) yes
Mn1 . Mn3 . O4 . 62.57(17) yes
O2 . Mn3 . O14 . 170.1(3) yes
Mn1 . Mn3 . O14 . 142.5(2) yes
O4 . Mn3 . O14 . 84.7(3) yes
O2 . Mn3 . N18 . 91.3(3) yes
Mn1 . Mn3 . N18 . 118.3(2) yes
O4 . Mn3 . N18 . 166.2(3) yes
O14 . Mn3 . N18 . 89.2(3) yes
O2 . Mn3 . N54 . 95.1(3) yes
Mn1 . Mn3 . N54 . 105.65(19) yes
O4 . Mn3 . N54 . 95.9(3) yes
O14 . Mn3 . N54 . 94.7(3) yes
N18 . Mn3 . N54 . 97.0(3) yes
Mn3 . O4 . N5 . 119.8(5) yes
O4 . N5 . Mn1 . 117.2(5) yes
O4 . N5 . C6 . 116.0(7) yes
Mn1 . N5 . C6 . 126.9(6) yes
N5 . C6 . C7 . 124.3(8) yes
N5 . C6 . H61 . 118.1 no
C7 . C6 . H61 . 117.6 no
C6 . C7 . C8 . 121.8(7) yes
C6 . C7 . C13 . 118.4(8) yes
C8 . C7 . C13 . 119.8(8) yes
C7 . C8 . O9 . 125.2(8) yes
C7 . C8 . C10 . 116.8(8) yes
O9 . C8 . C10 . 118.0(8) yes
C8 . O9 . Mn1 . 129.1(5) yes
C8 . C10 . C11 . 121.9(9) yes
C8 . C10 . H101 . 118.8 no
C11 . C10 . H101 . 119.3 no
C10 . C11 . C12 . 120.2(9) yes
C10 . C11 . H111 . 120.1 no
C12 . C11 . H111 . 119.7 no
C11 . C12 . C13 . 119.2(8) yes
C11 . C12 . H121 . 120.6 no
C13 . C12 . H121 . 120.2 no
C7 . C13 . C12 . 122.1(9) yes
C7 . C13 . H131 . 118.3 no
C12 . C13 . H131 . 119.5 no
Mn3 . O14 . C15 . 133.2(6) yes
O14 . C15 . C16 . 122.1(8) yes
O14 . C15 . C53 . 118.8(9) yes
C16 . C15 . C53 . 119.1(8) yes
C15 . C16 . C17 . 122.6(8) yes
C15 . C16 . C50 . 118.7(8) yes
C17 . C16 . C50 . 118.6(8) yes
C16 . C17 . N18 . 124.5(8) yes
C16 . C17 . H171 . 117.5 no
N18 . C17 . H171 . 118.0 no
Mn3 . N18 . C17 . 128.3(6) yes
Mn3 . N18 . O19 . 116.3(5) yes
C17 . N18 . O19 . 115.4(7) yes
N18 . O19 . Mn20 . 112.6(5) yes
O2 . Mn20 . O19 . 90.5(2) yes
O2 . Mn20 . Mn1 . 33.63(16) yes
O19 . Mn20 . Mn1 . 123.28(17) yes
O2 . Mn20 . O21 . 178.3(3) yes
O19 . Mn20 . O21 . 88.6(3) yes
Mn1 . Mn20 . O21 . 146.8(2) yes
O2 . Mn20 . N25 . 90.7(2) yes
O19 . Mn20 . N25 . 171.9(3) yes
Mn1 . Mn20 . N25 . 59.37(19) yes
O21 . Mn20 . N25 . 90.4(3) yes
O2 . Mn20 . O31 . 84.2(2) yes
O19 . Mn20 . O31 . 91.0(3) yes
Mn1 . Mn20 . O31 . 77.84(17) yes
O21 . Mn20 . O31 . 94.3(3) yes
N25 . Mn20 . O31 . 97.1(3) yes
O2 . Mn20 . N44 . 91.5(2) yes
O19 . Mn20 . N44 . 86.5(2) yes
Mn1 . Mn20 . N44 . 99.92(18) yes
O21 . Mn20 . N44 . 89.9(3) yes
N25 . Mn20 . N44 . 85.4(2) yes
O31 . Mn20 . N44 . 175.0(3) yes
Mn20 . O21 . C22 . 131.3(6) yes
O21 . C22 . C23 . 123.8(8) yes
O21 . C22 . C30 . 118.8(8) yes
C23 . C22 . C30 . 117.4(8) yes
C22 . C23 . C24 . 121.9(8) yes
C22 . C23 . C27 . 119.4(8) yes
C24 . C23 . C27 . 118.6(8) yes
C23 . C24 . N25 . 125.6(8) yes
C23 . C24 . H241 . 116.4 no
N25 . C24 . H241 . 118.0 no
Mn20 . N25 . C24 . 126.4(6) yes
Mn20 . N25 . O26 . 117.1(5) yes
C24 . N25 . O26 . 115.7(7) yes
N25 . O26 . Mn1 . 114.7(4) yes
C23 . C27 . C28 . 120.5(10) yes
C23 . C27 . H271 . 119.5 no
C28 . C27 . H271 . 119.9 no
C27 . C28 . C29 . 120.9(9) yes
C27 . C28 . H281 . 119.9 no
C29 . C28 . H281 . 119.1 no
C28 . C29 . C30 . 119.5(9) yes
C28 . C29 . H291 . 120.2 no
C30 . C29 . H291 . 120.3 no
C22 . C30 . C29 . 122.1(9) yes
C22 . C30 . H301 . 118.5 no
C29 . C30 . H301 . 119.4 no
Mn20 . O31 . C32 . 124.7(6) yes
O31 . C32 . O33 . 126.3(8) yes
O31 . C32 . C34 . 115.9(8) yes
O33 . C32 . C34 . 117.7(8) yes
Mn1 . O33 . C32 . 123.4(6) yes
C32 . C34 . C35 . 120.2(8) yes
C32 . C34 . C39 . 121.5(8) yes
C35 . C34 . C39 . 118.2(9) yes
C34 . C35 . C36 . 120.5(9) yes
C34 . C35 . H351 . 119.5 no
C36 . C35 . H351 . 120.0 no
C35 . C36 . C37 . 121.4(9) yes
C35 . C36 . H361 . 119.8 no
C37 . C36 . H361 . 118.8 no
C36 . C37 . C38 . 118.8(8) yes
C36 . C37 . C43 . 123.5(10) yes
C38 . C37 . C43 . 117.7(10) yes
C37 . C38 . C39 . 118.0(9) yes
C37 . C38 . C40 . 118.9(10) yes
C39 . C38 . C40 . 123.0(10) yes
C38 . C39 . C34 . 123.0(9) yes
C38 . C39 . H391 . 118.6 no
C34 . C39 . H391 . 118.4 no
C38 . C40 . C41 . 120.7(12) yes
C38 . C40 . H401 . 119.4 no
C41 . C40 . H401 . 119.9 no
C40 . C41 . C42 . 120.1(13) yes
C40 . C41 . H411 . 119.8 no
C42 . C41 . H411 . 120.1 no
C41 . C42 . C43 . 120.4(12) yes
C41 . C42 . H421 . 118.9 no
C43 . C42 . H421 . 120.6 no
C37 . C43 . C42 . 122.0(12) yes
C37 . C43 . H431 . 118.3 no
C42 . C43 . H431 . 119.7 no
Mn20 . N44 . C45 . 121.4(6) yes
Mn20 . N44 . C49 . 119.4(5) yes
C45 . N44 . C49 . 117.9(8) yes
N44 . C45 . C46 . 122.5(10) yes
N44 . C45 . H451 . 117.6 no
C46 . C45 . H451 . 119.9 no
C45 . C46 . C47 . 119.5(9) yes
C45 . C46 . H461 . 119.5 no
C47 . C46 . H461 . 121.0 no
C46 . C47 . C48 . 119.4(9) yes
C46 . C47 . H471 . 120.4 no
C48 . C47 . H471 . 120.2 no
C47 . C48 . C49 . 117.5(10) yes
C47 . C48 . H481 . 121.2 no
C49 . C48 . H481 . 121.4 no
C48 . C49 . N44 . 123.1(8) yes
C48 . C49 . H491 . 119.0 no
N44 . C49 . H491 . 117.9 no
C16 . C50 . C51 . 120.5(9) yes
C16 . C50 . H501 . 119.3 no
C51 . C50 . H501 . 120.2 no
C50 . C51 . C52 . 119.3(9) yes
C50 . C51 . H511 . 120.4 no
C52 . C51 . H511 . 120.4 no
C51 . C52 . C53 . 121.7(9) yes
C51 . C52 . H521 . 118.3 no
C53 . C52 . H521 . 120.0 no
C15 . C53 . C52 . 120.7(9) yes
C15 . C53 . H531 . 119.5 no
C52 . C53 . H531 . 119.8 no
Mn3 . N54 . C55 . 124.3(6) yes
Mn3 . N54 . C59 . 117.4(6) yes
C55 . N54 . C59 . 117.3(8) yes
N54 . C55 . C56 . 123.6(9) yes
N54 . C55 . H551 . 117.7 no
C56 . C55 . H551 . 118.7 no
C55 . C56 . C57 . 118.6(10) yes
C55 . C56 . H561 . 120.6 no
C57 . C56 . H561 . 120.8 no
C56 . C57 . C58 . 119.6(10) yes
C56 . C57 . H571 . 120.9 no
C58 . C57 . H571 . 119.5 no
C57 . C58 . C59 . 117.4(10) yes
C57 . C58 . H581 . 121.1 no
C59 . C58 . H581 . 121.5 no
C58 . C59 . N54 . 123.6(9) yes
C58 . C59 . H591 . 118.6 no
N54 . C59 . H591 . 117.8 no
Mn1 . N60 . C61 . 124.0(6) yes
Mn1 . N60 . C65 . 118.5(6) yes
C61 . N60 . C65 . 117.5(8) yes
N60 . C61 . C62 . 122.6(9) yes
N60 . C61 . H611 . 118.5 no
C62 . C61 . H611 . 118.9 no
C61 . C62 . C63 . 119.9(10) yes
C61 . C62 . H621 . 120.4 no
C63 . C62 . H621 . 119.7 no
C62 . C63 . C64 . 118.2(10) yes
C62 . C63 . H631 . 120.7 no
C64 . C63 . H631 . 121.1 no
C63 . C64 . C65 . 119.2(10) yes
C63 . C64 . H641 . 120.1 no
C65 . C64 . H641 . 120.7 no
C64 . C65 . N60 . 122.6(9) yes
C64 . C65 . H651 . 119.6 no
N60 . C65 . H651 . 117.8 no

loop_
_geom_bond_atom_site_label_1
_geom_bond_site_symmetry_1
_geom_bond_atom_site_label_2
_geom_bond_site_symmetry_2
_geom_bond_distance
_geom_bond_publ_flag
Mn1 . O2 . 1.912(5) yes
Mn1 . Mn3 . 3.2492(17) yes
Mn1 . N5 . 2.009(7) yes
Mn1 . O9 . 1.876(6) yes
Mn1 . Mn20 . 3.1947(17) yes
Mn1 . O26 . 1.919(5) yes
Mn1 . O33 . 2.197(6) yes
Mn1 . N60 . 2.390(7) yes
O2 . Mn3 . 1.885(5) yes
O2 . Mn20 . 1.934(5) yes
Mn3 . O4 . 1.894(6) yes
Mn3 . O14 . 1.878(6) yes
Mn3 . N18 . 1.998(7) yes
Mn3 . N54 . 2.223(7) yes
O4 . N5 . 1.380(9) yes
N5 . C6 . 1.281(11) yes
C6 . C7 . 1.451(12) yes
C6 . H61 . 0.926 no
C7 . C8 . 1.395(12) yes
C7 . C13 . 1.404(12) yes
C8 . O9 . 1.307(9) yes
C8 . C10 . 1.431(12) yes
C10 . C11 . 1.378(12) yes
C10 . H101 . 0.934 no
C11 . C12 . 1.379(14) yes
C11 . H111 . 0.930 no
C12 . C13 . 1.371(14) yes
C12 . H121 . 0.938 no
C13 . H131 . 0.932 no
O14 . C15 . 1.329(10) yes
C15 . C16 . 1.421(13) yes
C15 . C53 . 1.385(12) yes
C16 . C17 . 1.439(12) yes
C16 . C50 . 1.406(13) yes
C17 . N18 . 1.299(11) yes
C17 . H171 . 0.934 no
N18 . O19 . 1.368(8) yes
O19 . Mn20 . 1.927(6) yes
Mn20 . O21 . 1.874(6) yes
Mn20 . N25 . 2.014(7) yes
Mn20 . O31 . 2.204(6) yes
Mn20 . N44 . 2.319(7) yes
O21 . C22 . 1.328(10) yes
C22 . C23 . 1.416(12) yes
C22 . C30 . 1.397(12) yes
C23 . C24 . 1.439(12) yes
C23 . C27 . 1.411(12) yes
C24 . N25 . 1.292(10) yes
C24 . H241 . 0.928 no
N25 . O26 . 1.359(8) yes
C27 . C28 . 1.341(13) yes
C27 . H271 . 0.930 no
C28 . C29 . 1.392(14) yes
C28 . H281 . 0.932 no
C29 . C30 . 1.363(13) yes
C29 . H291 . 0.930 no
C30 . H301 . 0.925 no
O31 . C32 . 1.269(11) yes
C32 . O33 . 1.248(10) yes
C32 . C34 . 1.510(13) yes
C34 . C35 . 1.423(12) yes
C34 . C39 . 1.368(13) yes
C35 . C36 . 1.362(13) yes
C35 . H351 . 0.930 no
C36 . C37 . 1.408(14) yes
C36 . H361 . 0.930 no
C37 . C38 . 1.425(13) yes
C37 . C43 . 1.413(14) yes
C38 . C39 . 1.402(13) yes
C38 . C40 . 1.404(15) yes
C39 . H391 . 0.937 no
C40 . C41 . 1.354(18) yes
C40 . H401 . 0.932 no
C41 . C42 . 1.413(19) yes
C41 . H411 . 0.931 no
C42 . C43 . 1.324(17) yes
C42 . H421 . 0.931 no
C43 . H431 . 0.927 no
N44 . C45 . 1.325(11) yes
N44 . C49 . 1.327(12) yes
C45 . C46 . 1.388(13) yes
C45 . H451 . 0.939 no
C46 . C47 . 1.345(14) yes
C46 . H461 . 0.935 no
C47 . C48 . 1.384(14) yes
C47 . H471 . 0.923 no
C48 . C49 . 1.395(13) yes
C48 . H481 . 0.932 no
C49 . H491 . 0.924 no
C50 . C51 . 1.389(13) yes
C50 . H501 . 0.935 no
C51 . C52 . 1.374(14) yes
C51 . H511 . 0.936 no
C52 . C53 . 1.363(13) yes
C52 . H521 . 0.926 no
C53 . H531 . 0.926 no
N54 . C55 . 1.345(11) yes
N54 . C59 . 1.338(11) yes
C55 . C56 . 1.360(14) yes
C55 . H551 . 0.933 no
C56 . C57 . 1.369(15) yes
C56 . H561 . 0.924 no
C57 . C58 . 1.402(15) yes
C57 . H571 . 0.935 no
C58 . C59 . 1.374(14) yes
C58 . H581 . 0.932 no
C59 . H591 . 0.930 no
N60 . C61 . 1.339(11) yes
N60 . C65 . 1.341(11) yes
C61 . C62 . 1.358(14) yes
C61 . H611 . 0.924 no
C62 . C63 . 1.365(15) yes
C62 . H621 . 0.931 no
C63 . C64 . 1.381(15) yes
C63 . H631 . 0.935 no
C64 . C65 . 1.365(13) yes
C64 . H641 . 0.933 no
C65 . H651 . 0.930 no

loop_
_platon_squeeze_void_nr
_platon_squeeze_void_average_x
_platon_squeeze_void_average_y
_platon_squeeze_void_average_z
_platon_squeeze_void_volume
_platon_squeeze_void_count_electrons
1 0.000 0.500 0.500 341.8 118.4
2 0.457 0.918 0.477 6.8 0.7
3 0.543 0.082 0.523 6.8 0.6
